data_7204007
loop_
_publ_author_name
'Ayi, Ayi A.'
'Choudhury, Amitava'
'Natarajan, Srinivasan'
'Rao, C. N. R.'

_publ_section_title
;
 Solution-mediated synthesis of a three-dimensional zinc phosphate in
 the presence of a monoamine
;
_journal_issue 11
_journal_name_full 'Journal of Materials Chemistry'
_journal_page_first 2606
_journal_paper_doi 10.1039/b004972g
_journal_volume 10
_journal_year 2000
_chemical_formula_sum 'C2 H10 N O6 P1.5 Zn'
_chemical_formula_weight 255.93
_chemical_name_systematic
; 
 ? 
;
_space_group_IT_number 15
_symmetry_cell_setting monoclinic
_symmetry_space_group_name_Hall '-C 2yc'
_symmetry_space_group_name_H-M 'C 1 2/c 1'
_atom_sites_solution_hydrogens geom
_atom_sites_solution_primary direct
_atom_sites_solution_secondary difmap
_audit_creation_method SHELXL
_cell_angle_alpha 90.00
_cell_angle_beta 102.682(2)
_cell_angle_gamma 90.00
_cell_formula_units_Z 8
_cell_length_a 17.3514(6)
_cell_length_b 9.5075(3)
_cell_length_c 9.8065(3)
_cell_measurement_temperature 293(2)
_cell_volume 1578.30(9)
_computing_cell_refinement 'Siemens XSCANS'
_computing_data_collection 'Siemens XSCANS'
_computing_data_reduction 'Siemens SHELXTL'
_computing_molecular_graphics 'Siemens SHELXTL'
_computing_publication_material 'Siemens SHELXTL'
_computing_structure_refinement 'SHELXL-93 (Sheldrick, 1993)'
_computing_structure_solution 'SHELXS-86 (Sheldrick, 1990)'
_diffrn_ambient_temperature 293(2)
_diffrn_measurement_device 'Siemens P4'
_diffrn_measurement_method '\w scans'
_diffrn_radiation_monochromator graphite
_diffrn_radiation_source 'fine-focus sealed tube'
_diffrn_radiation_type MoK\a
_diffrn_radiation_wavelength 0.71073
_diffrn_reflns_av_R_equivalents 0.0394
_diffrn_reflns_av_sigmaI/netI 0.0449
_diffrn_reflns_limit_h_max 19
_diffrn_reflns_limit_h_min -18
_diffrn_reflns_limit_k_max 9
_diffrn_reflns_limit_k_min -10
_diffrn_reflns_limit_l_max 10
_diffrn_reflns_limit_l_min -10
_diffrn_reflns_number 3170
_diffrn_reflns_theta_max 23.23
_diffrn_reflns_theta_min 2.41
_exptl_absorpt_coefficient_mu 3.406
_exptl_absorpt_correction_type emperical(SADABS)
_exptl_crystal_colour colorless
_exptl_crystal_density_diffrn 2.154
_exptl_crystal_description rod
_exptl_crystal_F_000 1036
_exptl_crystal_size_max 0.28
_exptl_crystal_size_mid 0.16
_exptl_crystal_size_min 0.16
_refine_diff_density_max 0.554
_refine_diff_density_min -0.756
_refine_diff_density_rms 0.171
_refine_ls_extinction_coef 0.0018(3)
_refine_ls_extinction_expression Fc^*^=kFc[1+0.001xFc^2^\l^3^/sin(2\q)]^-1/4^
_refine_ls_extinction_method SHELXL
_refine_ls_goodness_of_fit_all 1.051
_refine_ls_goodness_of_fit_obs 1.087
_refine_ls_matrix_type full
_refine_ls_number_parameters 106
_refine_ls_number_reflns 1124
_refine_ls_number_restraints 0
_refine_ls_restrained_S_all 1.051
_refine_ls_restrained_S_obs 1.087
_refine_ls_R_factor_all 0.0345
_refine_ls_R_factor_obs 0.0266
_refine_ls_shift/esd_max -0.001
_refine_ls_shift/esd_mean 0.000
_refine_ls_structure_factor_coef Fsqd
_refine_ls_weighting_details 'w=1/[\s^2^(Fo^2^)+(0.0390P)^2^+0.1707P] where P=(Fo^2^+2Fc^2^)/3'
_refine_ls_weighting_scheme calc
_refine_ls_wR_factor_all 0.0737
_refine_ls_wR_factor_obs 0.0706
_reflns_number_observed 977
_reflns_number_total 1124
_reflns_observed_criterion >2sigma(I)
_cod_data_source_file b004972g.txt
_cod_data_source_block sad
_cod_depositor_comments
;
The following automatic conversions were performed:
'_symmetry_cell_setting' value 'Monoclinic' changed to 'monoclinic'
according to '/home/saulius/struct/CIF-dictionaries/cif_core.dic'
dictionary named 'cif_core.dic' version 2.4.1 from 2010-06-29.

Automatic conversion script
Id: cif_fix_enum 1527 2010-12-29 10:47:43Z saulius 

The following automatic conversions were performed:

'_refine_ls_weighting_scheme' value 'calc
w=1/[\s^2^(Fo^2^)+(0.0390P)^2^+0.1707P] where P=(Fo^2^+2Fc^2^)/3' was
changed to 'calc'. New tag '_refine_ls_weighting_details' was
created. The value of the new tag was set to
'w=1/[\s^2^(Fo^2^)+(0.0390P)^2^+0.1707P] where P=(Fo^2^+2Fc^2^)/3'.

Automatic conversion script
Id: cif_fix_values 3143 2015-03-26 13:38:13Z robertas 
;
_cod_original_cell_volume 1578.29(9)
_cod_original_sg_symbol_H-M C2/c
_cod_original_formula_sum 'C2 H10 N O6 P1.50 Zn'
_cod_database_code 7204007

loop_
_symmetry_equiv_pos_as_xyz
'x, y, z'
'-x, y, -z+1/2'
'x+1/2, y+1/2, z'
'-x+1/2, y+1/2, -z+1/2'
'-x, -y, -z'
'x, -y, z-1/2'
'-x+1/2, -y+1/2, -z'
'x+1/2, -y+1/2, z-1/2'

loop_
_atom_site_aniso_label
_atom_site_aniso_U_11
_atom_site_aniso_U_22
_atom_site_aniso_U_33
_atom_site_aniso_U_23
_atom_site_aniso_U_13
_atom_site_aniso_U_12
Zn1 0.0141(3) 0.0193(3) 0.0162(3) -0.0003(2) 0.0036(2) -0.0028(2)
P1 0.0160(6) 0.0208(6) 0.0152(6) 0.0006(4) 0.0047(4) -0.0046(4)
P2 0.0090(7) 0.0210(7) 0.0224(9) 0.000 0.0024(6) 0.000
O1 0.030(2) 0.035(2) 0.032(2) 0.0027(14) 0.0074(14) -0.0165(14)
O2 0.031(2) 0.0276(15) 0.018(2) -0.0016(12) 0.0080(13) -0.0024(12)
O3 0.034(2) 0.0222(14) 0.015(2) -0.0003(12) 0.0063(13) 0.0053(13)
O4 0.0122(15) 0.0269(14) 0.027(2) 0.0041(13) 0.0022(12) -0.0022(12)
O5 0.021(2) 0.025(2) 0.043(2) 0.0003(13) 0.0014(14) 0.0002(13)
O6 0.018(2) 0.0289(15) 0.020(2) -0.0039(12) 0.0025(12) 0.0049(12)
N1 0.029(2) 0.042(2) 0.025(2) 0.001(2) 0.001(2) -0.001(2)
C1 0.046(4) 0.047(3) 0.093(5) 0.010(3) 0.036(3) 0.009(3)
C2 0.062(4) 0.040(3) 0.042(3) -0.002(2) 0.011(3) 0.009(3)

loop_
_atom_site_label
_atom_site_type_symbol
_atom_site_fract_x
_atom_site_fract_y
_atom_site_fract_z
_atom_site_U_iso_or_equiv
_atom_site_thermal_displace_type
_atom_site_occupancy
_atom_site_calc_flag
_atom_site_refinement_flags
_atom_site_disorder_group
Zn1 Zn 0.17892(2) 0.07950(4) 0.37523(4) 0.0165(2) Uani 1 d . .
P1 P 0.18957(6) 0.17787(10) 0.68124(10) 0.0171(3) Uani 1 d . .
P2 P 0.0000 0.04456(15) 0.2500 0.0176(4) Uani 1 d S .
O1 O 0.2506(2) 0.2087(3) 0.3193(3) 0.0321(8) Uani 1 d . .
O2 O 0.1869(2) 0.0619(3) 0.5735(3) 0.0250(7) Uani 1 d . .
O3 O 0.2030(2) -0.1142(3) 0.3282(3) 0.0235(7) Uani 1 d . .
O4 O 0.07412(15) 0.1351(3) 0.2653(3) 0.0225(6) Uani 1 d . .
O5 O 0.1064(2) 0.2549(3) 0.6501(3) 0.0306(7) Uani 1 d . .
H20 H 0.0713(2) 0.1969(3) 0.6492(3) 0.046 Uiso 1 calc R .
O6 O -0.0089(2) -0.0543(3) 0.1204(3) 0.0224(7) Uani 1 d . .
H10 H 0.0307(2) -0.1032(3) 0.1283(3) 0.034 Uiso 1 calc R .
N1 N 0.1363(2) 0.2669(4) 1.0383(4) 0.0327(9) Uani 1 d . .
H1 H 0.1196(2) 0.2160(4) 1.1022(4) 0.049 Uiso 1 calc R .
H2 H 0.1868(2) 0.2898(4) 1.0702(4) 0.049 Uiso 1 calc R .
H3 H 0.1315(2) 0.2169(4) 0.9601(4) 0.049 Uiso 1 calc R .
C1 C 0.0887(3) 0.3953(5) 1.0089(7) 0.059(2) Uani 1 d . .
H4 H 0.0338(3) 0.3685(5) 0.9771(7) 0.071 Uiso 1 calc R .
H5 H 0.0933(3) 0.4470(5) 1.0956(7) 0.071 Uiso 1 calc R .
C2 C 0.1097(3) 0.4885(5) 0.9059(5) 0.0480(14) Uani 1 d . .
H6 H 0.0756(3) 0.5692(5) 0.8936(5) 0.072 Uiso 1 calc R .
H7 H 0.1039(3) 0.4397(5) 0.8185(5) 0.072 Uiso 1 calc R .
H8 H 0.1636(3) 0.5184(5) 0.9373(5) 0.072 Uiso 1 calc R .

loop_
_atom_type_symbol
_atom_type_description
_atom_type_scat_dispersion_real
_atom_type_scat_dispersion_imag
_atom_type_scat_source
C C 0.0033 0.0016 'International Tables Vol C Tables 4.2.6.8 and 6.1.1.4'
H H 0.0000 0.0000 'International Tables Vol C Tables 4.2.6.8 and 6.1.1.4'
N N 0.0061 0.0033 'International Tables Vol C Tables 4.2.6.8 and 6.1.1.4'
O O 0.0106 0.0060 'International Tables Vol C Tables 4.2.6.8 and 6.1.1.4'
P P 0.1023 0.0942 'International Tables Vol C Tables 4.2.6.8 and 6.1.1.4'
Zn Zn 0.2839 1.4301 'International Tables Vol C Tables 4.2.6.8 and 6.1.1.4'

loop_
_geom_angle_atom_site_label_1
_geom_angle_atom_site_label_2
_geom_angle_atom_site_label_3
_geom_angle
_geom_angle_site_symmetry_1
_geom_angle_site_symmetry_3
_geom_angle_publ_flag
O1 Zn1 O2 115.99(12) . . ?
O1 Zn1 O3 110.43(12) . . ?
O2 Zn1 O3 100.60(11) . . ?
O1 Zn1 O4 104.53(12) . . ?
O2 Zn1 O4 115.36(12) . . ?
O3 Zn1 O4 109.95(12) . . ?
O1 P1 O2 115.8(2) 7_556 . ?
O1 P1 O3 109.0(2) 7_556 6_556 ?
O2 P1 O3 110.0(2) . 6_556 ?
O1 P1 O5 105.6(2) 7_556 . ?
O2 P1 O5 108.2(2) . . ?
O3 P1 O5 107.9(2) 6_556 . ?
O4 P2 O4 111.4(2) 2 . ?
O4 P2 O6 109.17(14) 2 . ?
O4 P2 O6 110.54(13) . . ?
O4 P2 O6 110.54(13) 2 2 ?
O4 P2 O6 109.17(14) . 2 ?
O6 P2 O6 105.9(2) . 2 ?
P1 O1 Zn1 163.5(2) 7_556 . ?
P1 O2 Zn1 128.6(2) . . ?
P1 O3 Zn1 126.5(2) 6 . ?
P2 O4 Zn1 123.9(2) . . ?
P1 O5 H20 109.47(10) . . ?
P2 O6 H10 109.47(10) . . ?
C1 N1 H1 109.5(2) . . ?
C1 N1 H2 109.5(3) . . ?
H1 N1 H2 109.5 . . ?
C1 N1 H3 109.5(3) . . ?
H1 N1 H3 109.5 . . ?
H2 N1 H3 109.5 . . ?
C2 C1 N1 115.4(4) . . ?
C2 C1 H4 108.4(3) . . ?
N1 C1 H4 108.4(3) . . ?
C2 C1 H5 108.4(3) . . ?
N1 C1 H5 108.4(3) . . ?
H4 C1 H5 107.5 . . ?
C1 C2 H6 109.5(3) . . ?
C1 C2 H7 109.5(3) . . ?
H6 C2 H7 109.5 . . ?
C1 C2 H8 109.5(3) . . ?
H6 C2 H8 109.5 . . ?
H7 C2 H8 109.5 . . ?

loop_
_geom_bond_atom_site_label_1
_geom_bond_atom_site_label_2
_geom_bond_distance
_geom_bond_site_symmetry_2
_geom_bond_publ_flag
Zn1 O1 1.912(3) . ?
Zn1 O2 1.926(3) . ?
Zn1 O3 1.966(3) . ?
Zn1 O4 1.972(3) . ?
P1 O1 1.498(3) 7_556 ?
P1 O2 1.521(3) . ?
P1 O3 1.533(3) 6_556 ?
P1 O5 1.586(3) . ?
P2 O4 1.527(3) 2 ?
P2 O4 1.528(3) . ?
P2 O6 1.561(3) . ?
P2 O6 1.561(3) 2 ?
O1 P1 1.498(3) 7_556 ?
O3 P1 1.533(3) 6 ?
O5 H20 0.82 . ?
O6 H10 0.82 . ?
N1 C1 1.467(6) . ?
N1 H1 0.89 . ?
N1 H2 0.89 . ?
N1 H3 0.89 . ?
C1 C2 1.450(7) . ?
C1 H4 0.97 . ?
C1 H5 0.97 . ?
C2 H6 0.96 . ?
C2 H7 0.96 . ?
C2 H8 0.96 . ?
